data_7106494
loop_
_publ_author_name
'Soo Min Kim'
'Ji Hoon Park'
'Young Keun Chung'

_publ_section_title
;
 Au(PPh3)OPOF2-Catalyzed Intramolecular [4+2] Cycloaddition Reaction of
 Dienynes
;
_journal_name_full Chem.Commun.
_journal_page_first 6719
_journal_paper_doi 10.1039/c1cc11127b
_journal_volume 47
_journal_year 2011
_chemical_formula_moiety 'C18 H15 Au F2 O2 P2'
_chemical_formula_sum 'C18 H15 Au F2 O2 P2'
_chemical_formula_weight 560.21
_chemical_name_common 'Au PF2O2'
_chemical_name_systematic
;
?
;
_space_group_IT_number 14
_symmetry_cell_setting monoclinic
_symmetry_space_group_name_Hall '-P 2ybc'
_symmetry_space_group_name_H-M 'P 1 21/c 1'
_atom_sites_solution_hydrogens geom
_atom_sites_solution_primary direct
_atom_sites_solution_secondary difmap
_audit_creation_method SHELXL-97
_cell_angle_alpha 90.00
_cell_angle_beta 100.487(3)
_cell_angle_gamma 90.00
_cell_formula_units_Z 4
_cell_length_a 10.9034(6)
_cell_length_b 9.1653(5)
_cell_length_c 18.9173(10)
_cell_measurement_reflns_used 17641
_cell_measurement_temperature 293(2)
_cell_measurement_theta_max 27.485
_cell_measurement_theta_min 0.998
_cell_volume 1858.88(18)
_computing_cell_refinement 'HKL Scalepack (Otwinowski & Minor 1997)'
_computing_data_collection 'Collect (Bruker AXS BV, 1997-2004)'
_computing_data_reduction 'HKL Denzo and Scalepack (Otwinowski & Minor 1997)'
_computing_molecular_graphics ORTEP32
_computing_publication_material WinGX
_computing_structure_refinement 'SHELXL-97 (Sheldrick, 1997)'
_computing_structure_solution 'SHELXL-97 (Sheldrick, 1990)'
_diffrn_ambient_temperature 293(2)
_diffrn_detector_area_resol_mean 9
_diffrn_measured_fraction_theta_full 0.990
_diffrn_measured_fraction_theta_max 0.990
_diffrn_measurement_device_type KappaCCD
_diffrn_measurement_method CCD
_diffrn_radiation_monochromator graphite
_diffrn_radiation_source 'fine-focus sealed tube'
_diffrn_radiation_type MoK\a
_diffrn_radiation_wavelength 0.71073
_diffrn_reflns_av_R_equivalents 0.0501
_diffrn_reflns_av_sigmaI/netI 0.0540
_diffrn_reflns_limit_h_max 14
_diffrn_reflns_limit_h_min -14
_diffrn_reflns_limit_k_max 10
_diffrn_reflns_limit_k_min -11
_diffrn_reflns_limit_l_max 24
_diffrn_reflns_limit_l_min -24
_diffrn_reflns_number 7193
_diffrn_reflns_theta_full 27.51
_diffrn_reflns_theta_max 27.51
_diffrn_reflns_theta_min 3.24
_exptl_absorpt_coefficient_mu 8.113
_exptl_absorpt_correction_T_max 0.4975
_exptl_absorpt_correction_T_min 0.4975
_exptl_absorpt_correction_type empirical
_exptl_absorpt_process_details 'Blessing, R. H. Acta Crystallogr., Sect A 1995, 51, 33-38.'
_exptl_crystal_colour colorless
_exptl_crystal_density_diffrn 2.002
_exptl_crystal_density_method 'not measured'
_exptl_crystal_description prism
_exptl_crystal_F_000 1064
_exptl_crystal_size_max 0.10
_exptl_crystal_size_mid 0.10
_exptl_crystal_size_min 0.10
_refine_diff_density_max 0.960
_refine_diff_density_min -1.696
_refine_diff_density_rms 0.148
_refine_ls_extinction_coef 0.0008(3)
_refine_ls_extinction_expression Fc^*^=kFc[1+0.001xFc^2^\l^3^/sin(2\q)]^-1/4^
_refine_ls_extinction_method SHELXL
_refine_ls_goodness_of_fit_ref 1.062
_refine_ls_hydrogen_treatment constr
_refine_ls_matrix_type full
_refine_ls_number_parameters 227
_refine_ls_number_reflns 4233
_refine_ls_number_restraints 0
_refine_ls_restrained_S_all 1.062
_refine_ls_R_factor_all 0.0670
_refine_ls_R_factor_gt 0.0478
_refine_ls_shift/su_max 0.001
_refine_ls_shift/su_mean 0.000
_refine_ls_structure_factor_coef Fsqd
_refine_ls_weighting_details 'calc w=1/[\s^2^(Fo^2^)+(0.0600P)^2^+1.6965P] where P=(Fo^2^+2Fc^2^)/3'
_refine_ls_weighting_scheme calc
_refine_ls_wR_factor_gt 0.1156
_refine_ls_wR_factor_ref 0.1261
_reflns_number_gt 3211
_reflns_number_total 4233
_reflns_threshold_expression >2sigma(I)
_cod_data_source_file c1cc11127b.txt
_cod_data_source_block pf2o2
_cod_original_cell_volume 1858.88(17)
_cod_original_sg_symbol_H-M 'P 21/c'
_cod_database_code 7106494

loop_
_symmetry_equiv_pos_as_xyz
'x, y, z'
'-x, y+1/2, -z+1/2'
'-x, -y, -z'
'x, -y-1/2, z-1/2'

loop_
_atom_site_label
_atom_site_type_symbol
_atom_site_fract_x
_atom_site_fract_y
_atom_site_fract_z
_atom_site_U_iso_or_equiv
_atom_site_adp_type
_atom_site_occupancy
_atom_site_symmetry_multiplicity
_atom_site_calc_flag
_atom_site_refinement_flags
_atom_site_disorder_assembly
_atom_site_disorder_group
Au1 Au 0.34566(2) 0.81729(3) 0.875662(15) 0.05986(16) Uani 1 1 d . . .
P1 P 0.21379(17) 0.68232(18) 0.92341(10) 0.0517(4) Uani 1 1 d . . .
P2 P 0.50362(16) 0.93601(17) 0.76004(10) 0.0544(4) Uani 1 1 d . . .
C1 C 0.2760(6) 0.5052(8) 0.9545(4) 0.0545(15) Uani 1 1 d . . .
O1 O 0.4620(5) 0.9496(5) 0.8310(3) 0.0711(14) Uani 1 1 d . . .
C9 C 0.0017(10) 0.8496(9) 1.0635(5) 0.077(2) Uani 1 1 d . . .
H9 H -0.0824 0.8574 1.0663 0.093 Uiso 1 1 calc R . .
C2 C 0.2720(8) 0.4533(11) 1.0230(5) 0.079(2) Uani 1 1 d . . .
H2 H 0.2378 0.5094 1.0554 0.095 Uiso 1 1 calc R . .
C4 C 0.3676(9) 0.2307(12) 0.9936(6) 0.089(3) Uani 1 1 d . . .
H4 H 0.3968 0.1376 1.0070 0.107 Uiso 1 1 calc R . .
C6 C 0.3267(8) 0.4202(10) 0.9077(4) 0.075(2) Uani 1 1 d . . .
H6 H 0.3307 0.4565 0.8623 0.090 Uiso 1 1 calc R . .
C5 C 0.3718(9) 0.2824(12) 0.9260(6) 0.086(3) Uani 1 1 d . . .
H5 H 0.4045 0.2255 0.8932 0.104 Uiso 1 1 calc R . .
C7 C 0.1614(7) 0.7690(8) 0.9986(4) 0.0601(17) Uani 1 1 d . . .
C13 C 0.0738(6) 0.6458(7) 0.8587(3) 0.0502(14) Uani 1 1 d . . .
C8 C 0.0395(8) 0.7803(8) 1.0045(4) 0.0626(18) Uani 1 1 d . . .
H8 H -0.0209 0.7412 0.9684 0.075 Uiso 1 1 calc R . .
C10 C 0.0885(13) 0.9028(11) 1.1146(6) 0.100(3) Uani 1 1 d . . .
H10 H 0.0645 0.9467 1.1542 0.120 Uiso 1 1 calc R . .
C12 C 0.2498(12) 0.8363(14) 1.0522(7) 0.117(5) Uani 1 1 d . . .
H12 H 0.3332 0.8405 1.0475 0.141 Uiso 1 1 calc R . .
C11 C 0.2125(14) 0.8958(16) 1.1115(7) 0.126(4) Uani 1 1 d . . .
H11 H 0.2714 0.9313 1.1494 0.151 Uiso 1 1 calc R . .
C16 C -0.1536(7) 0.6095(10) 0.7674(4) 0.072(2) Uani 1 1 d . . .
H16 H -0.2296 0.5974 0.7364 0.086 Uiso 1 1 calc R . .
C18 C 0.0003(7) 0.5245(8) 0.8641(4) 0.0618(17) Uani 1 1 d . . .
H18 H 0.0273 0.4546 0.8991 0.074 Uiso 1 1 calc R . .
C17 C -0.1130(7) 0.5058(9) 0.8182(4) 0.0650(19) Uani 1 1 d . . .
H17 H -0.1610 0.4233 0.8218 0.078 Uiso 1 1 calc R . .
C15 C -0.0835(8) 0.7301(11) 0.7621(5) 0.078(2) Uani 1 1 d . . .
H15 H -0.1122 0.8008 0.7278 0.093 Uiso 1 1 calc R . .
C14 C 0.0300(7) 0.7483(9) 0.8073(4) 0.067(2) Uani 1 1 d . . .
H14 H 0.0775 0.8310 0.8029 0.080 Uiso 1 1 calc R . .
C3 C 0.3196(11) 0.3179(11) 1.0416(6) 0.093(3) Uani 1 1 d . . .
H3 H 0.3197 0.2835 1.0879 0.112 Uiso 1 1 calc R . .
F1 F 0.6085(8) 0.8306(8) 0.7650(5) 0.145(3) Uani 1 1 d . . .
F2 F 0.4040(8) 0.8677(17) 0.7056(5) 0.223(6) Uani 1 1 d . . .
O2 O 0.5460(11) 1.0709(6) 0.7336(4) 0.151(4) Uani 1 1 d . . .

loop_
_atom_site_aniso_label
_atom_site_aniso_U_11
_atom_site_aniso_U_22
_atom_site_aniso_U_33
_atom_site_aniso_U_23
_atom_site_aniso_U_13
_atom_site_aniso_U_12
Au1 0.0554(2) 0.0611(2) 0.0682(2) -0.00046(13) 0.02473(14) -0.00965(12)
P1 0.0491(9) 0.0545(10) 0.0548(9) -0.0001(8) 0.0186(7) -0.0044(7)
P2 0.0615(10) 0.0394(8) 0.0659(11) 0.0000(8) 0.0207(9) 0.0061(8)
C1 0.048(3) 0.061(4) 0.056(4) 0.001(3) 0.012(3) 0.000(3)
O1 0.080(3) 0.064(3) 0.076(3) -0.006(3) 0.032(3) -0.018(3)
C9 0.098(6) 0.063(5) 0.081(6) 0.001(4) 0.046(5) 0.004(5)
C2 0.086(6) 0.090(6) 0.071(5) 0.019(5) 0.034(4) 0.020(5)
C4 0.075(6) 0.088(6) 0.104(8) 0.015(6) 0.013(5) 0.022(5)
C6 0.079(5) 0.084(6) 0.067(5) 0.004(4) 0.030(4) 0.022(4)
C5 0.085(6) 0.090(6) 0.086(6) -0.004(5) 0.018(5) 0.022(5)
C7 0.072(5) 0.058(4) 0.055(4) -0.007(3) 0.023(3) -0.012(4)
C13 0.053(3) 0.052(3) 0.048(3) -0.004(3) 0.015(3) -0.001(3)
C8 0.068(4) 0.059(4) 0.067(4) -0.001(4) 0.030(4) 0.001(4)
C10 0.150(10) 0.072(6) 0.083(7) -0.025(5) 0.035(7) -0.010(7)
C12 0.086(7) 0.165(12) 0.099(8) -0.060(8) 0.010(6) -0.031(7)
C11 0.139(11) 0.139(11) 0.100(8) -0.068(8) 0.022(8) -0.030(9)
C16 0.059(4) 0.083(6) 0.072(5) -0.011(5) 0.008(4) 0.003(4)
C18 0.060(4) 0.060(4) 0.066(4) -0.003(4) 0.016(3) -0.005(3)
C17 0.057(4) 0.068(5) 0.072(5) -0.012(4) 0.016(3) -0.011(4)
C15 0.068(5) 0.085(6) 0.078(5) 0.021(5) 0.009(4) 0.004(5)
C14 0.067(5) 0.063(4) 0.071(5) 0.013(4) 0.010(4) -0.010(4)
C3 0.105(8) 0.102(8) 0.072(6) 0.030(5) 0.013(5) 0.027(6)
F1 0.137(6) 0.145(7) 0.176(7) 0.051(5) 0.089(6) 0.083(5)
F2 0.104(5) 0.445(17) 0.116(6) -0.097(9) 0.012(4) -0.057(9)
O2 0.333(13) 0.038(3) 0.122(5) 0.007(3) 0.145(7) 0.002(5)

loop_
_atom_type_symbol
_atom_type_description
_atom_type_scat_dispersion_real
_atom_type_scat_dispersion_imag
_atom_type_scat_source
C C 0.0033 0.0016 'International Tables Vol C Tables 4.2.6.8 and 6.1.1.4'
H H 0.0000 0.0000 'International Tables Vol C Tables 4.2.6.8 and 6.1.1.4'
Au Au -2.0133 8.8022 'International Tables Vol C Tables 4.2.6.8 and 6.1.1.4'
F F 0.0171 0.0103 'International Tables Vol C Tables 4.2.6.8 and 6.1.1.4'
O O 0.0106 0.0060 'International Tables Vol C Tables 4.2.6.8 and 6.1.1.4'
P P 0.1023 0.0942 'International Tables Vol C Tables 4.2.6.8 and 6.1.1.4'

loop_
_geom_angle_atom_site_label_1
_geom_angle_atom_site_label_2
_geom_angle_atom_site_label_3
_geom_angle
_geom_angle_site_symmetry_1
_geom_angle_site_symmetry_3
_geom_angle_publ_flag
O1 Au1 P1 177.46(16) . . ?
C13 P1 C7 105.4(3) . . ?
C13 P1 C1 105.9(3) . . ?
C7 P1 C1 106.9(3) . . ?
C13 P1 Au1 111.1(2) . . ?
C7 P1 Au1 113.4(2) . . ?
C1 P1 Au1 113.6(2) . . ?
O2 P2 F1 106.7(5) . . ?
O2 P2 F2 111.1(7) . . ?
F1 P2 F2 103.1(7) . . ?
O2 P2 O1 114.1(3) . . ?
F1 P2 O1 110.6(4) . . ?
F2 P2 O1 110.6(4) . . ?
C6 C1 C2 119.5(7) . . ?
C6 C1 P1 118.1(6) . . ?
C2 C1 P1 122.4(6) . . ?
P2 O1 Au1 129.2(3) . . ?
C10 C9 C8 118.2(10) . . ?
C3 C2 C1 118.5(9) . . ?
C5 C4 C3 119.6(9) . . ?
C1 C6 C5 121.9(8) . . ?
C4 C5 C6 118.6(9) . . ?
C8 C7 C12 117.4(8) . . ?
C8 C7 P1 123.5(6) . . ?
C12 C7 P1 119.1(7) . . ?
C14 C13 C18 118.0(7) . . ?
C14 C13 P1 119.6(5) . . ?
C18 C13 P1 121.9(5) . . ?
C7 C8 C9 122.1(8) . . ?
C9 C10 C11 122.5(10) . . ?
C11 C12 C7 119.8(11) . . ?
C10 C11 C12 119.8(11) . . ?
C15 C16 C17 120.2(7) . . ?
C13 C18 C17 121.0(7) . . ?
C16 C17 C18 119.5(7) . . ?
C16 C15 C14 120.4(8) . . ?
C13 C14 C15 120.8(7) . . ?
C2 C3 C4 121.8(10) . . ?

loop_
_geom_bond_atom_site_label_1
_geom_bond_atom_site_label_2
_geom_bond_distance
_geom_bond_site_symmetry_2
_geom_bond_publ_flag
Au1 O1 2.046(5) . ?
Au1 P1 2.2106(17) . ?
P1 C13 1.805(7) . ?
P1 C7 1.810(7) . ?
P1 C1 1.815(7) . ?
P2 O2 1.441(6) . ?
P2 F1 1.487(6) . ?
P2 F2 1.491(8) . ?
P2 O1 1.498(5) . ?
C1 C6 1.369(10) . ?
C1 C2 1.389(10) . ?
C9 C10 1.317(14) . ?
C9 C8 1.410(11) . ?
C2 C3 1.366(12) . ?
C4 C5 1.373(14) . ?
C4 C3 1.382(15) . ?
C6 C5 1.376(12) . ?
C7 C8 1.358(10) . ?
C7 C12 1.408(13) . ?
C13 C14 1.374(10) . ?
C13 C18 1.385(9) . ?
C10 C11 1.365(19) . ?
C12 C11 1.373(16) . ?
C16 C15 1.358(12) . ?
C16 C17 1.366(11) . ?
C18 C17 1.386(10) . ?
C15 C14 1.381(11) . ?
